data_7220150
loop_
_publ_author_name
'Panda, Tarun Kanti Kanti'
'Kottalanka, Ravi K.'
'Harinath, A.'

_publ_section_title
;
 Chiral Alkaline Earth Metal Complexes Having M--Se Direct Bond (M = Mg,
 Ca, Sr, Ba): Syntheses, Structures and e-Caprolactone Polymerisation
;
_journal_name_full 'RSC Adv.'
_journal_paper_doi 10.1039/C5RA04495B
_journal_year 2015
_chemical_absolute_configuration rmad
_chemical_formula_moiety 'C48 H54 Ba N2 O2 P2 Se2'
_chemical_formula_sum 'C48 H54 Ba N2 O2 P2 Se2'
_chemical_formula_weight 1048.12
_chemical_name_systematic
;
 ?
;
_space_group_IT_number 4
_symmetry_cell_setting monoclinic
_symmetry_space_group_name_Hall 'P 2yb'
_symmetry_space_group_name_H-M 'P 1 21 1'
_atom_sites_solution_hydrogens geom
_atom_sites_solution_primary direct
_atom_sites_solution_secondary difmap
_audit_creation_method SHELXL-97
_audit_update_record
;
2015-03-11 deposited with the CCDC.
2015-04-20 downloaded from the CCDC.
;
_cell_angle_alpha 90
_cell_angle_beta 115.323(2)
_cell_angle_gamma 90
_cell_formula_units_Z 2
_cell_length_a 12.5451(2)
_cell_length_b 14.6496(3)
_cell_length_c 14.0905(2)
_cell_measurement_reflns_used 7105
_cell_measurement_temperature 150(2)
_cell_measurement_theta_max 70.86
_cell_measurement_theta_min 3.47
_cell_volume 2340.73(8)
_computing_cell_refinement
'CrysAlisPro, Agilent Technologies,Version 1.171.35.19 (release 27-10-2011CrysAlis171 .NET)(compiled Oct 27'
_computing_data_collection
'CrysAlisPro, Agilent Technologies,Version 1.171.35.19 (release 27-10-2011CrysAlis171 .NET)(compiled Oct 27'
_computing_data_reduction
'CrysAlisPro, Agilent Technologies,Version 1.171.35.19 (release 27-10-2011CrysAlis171 .NET)(compiled Oct 27'
_computing_molecular_graphics 'ORTEP III & Olex 2.1'
_computing_publication_material WinGX
_computing_structure_refinement 'SHELXL-97 (Sheldrick, 2008)'
_computing_structure_solution 'SHELXL-97 (Sheldrick, 2008)'
_diffrn_ambient_temperature 150(2)
_diffrn_measured_fraction_theta_full 0.982
_diffrn_measured_fraction_theta_max 0.982
_diffrn_measurement_device_type 'SuperNova, Dual, Cu at zero, Eos'
_diffrn_radiation_monochromator mirror
_diffrn_radiation_source 'SuperNova (Cu) X-ray Source'
_diffrn_radiation_type CuK\a
_diffrn_radiation_wavelength 1.54184
_diffrn_reflns_av_R_equivalents 0.0284
_diffrn_reflns_av_sigmaI/netI 0.0390
_diffrn_reflns_limit_h_max 15
_diffrn_reflns_limit_h_min -14
_diffrn_reflns_limit_k_max 17
_diffrn_reflns_limit_k_min -14
_diffrn_reflns_limit_l_max 17
_diffrn_reflns_limit_l_min -16
_diffrn_reflns_number 9480
_diffrn_reflns_theta_full 70.86
_diffrn_reflns_theta_max 70.86
_diffrn_reflns_theta_min 3.47
_exptl_absorpt_coefficient_mu 9.319
_exptl_absorpt_correction_T_max 1.00000
_exptl_absorpt_correction_T_min 0.39804
_exptl_absorpt_correction_type multi-scan
_exptl_absorpt_process_details
'CrysAlisPro, Agilent Technologies,Version 1.171.35.19 (release 27-10-2011 CrysAlis171 .NET)(compiled Oct 27'
_exptl_crystal_colour colorless
_exptl_crystal_density_diffrn 1.487
_exptl_crystal_density_method 'not measured'
_exptl_crystal_description block
_exptl_crystal_F_000 1052
_exptl_crystal_size_max 0.25
_exptl_crystal_size_mid 0.23
_exptl_crystal_size_min 0.20
_refine_diff_density_max 1.081
_refine_diff_density_min -1.064
_refine_diff_density_rms 0.091
_refine_ls_abs_structure_details 'Flack H D (1983), Acta Cryst. A39, 876-881'
_refine_ls_abs_structure_Flack -0.009(3)
_refine_ls_extinction_method none
_refine_ls_goodness_of_fit_ref 1.031
_refine_ls_hydrogen_treatment mixed
_refine_ls_matrix_type full
_refine_ls_number_parameters 519
_refine_ls_number_reflns 6551
_refine_ls_number_restraints 1
_refine_ls_restrained_S_all 1.031
_refine_ls_R_factor_all 0.0394
_refine_ls_R_factor_gt 0.0391
_refine_ls_shift/su_max 0.001
_refine_ls_shift/su_mean 0.000
_refine_ls_structure_factor_coef Fsqd
_refine_ls_weighting_details 'calc w=1/[\s^2^(Fo^2^)+(0.0807P)^2^+0.3013P] where P=(Fo^2^+2Fc^2^)/3'
_refine_ls_weighting_scheme calc
_refine_ls_wR_factor_gt 0.1042
_refine_ls_wR_factor_ref 0.1047
_reflns_number_gt 6462
_reflns_number_total 6551
_reflns_threshold_expression >2\s(I)
_cod_data_source_file c5ra04495b2.cif
_cod_data_source_block 6a
_cod_original_cell_volume 2340.73(7)
_cod_original_sg_symbol_H-M 'P 21'
_cod_database_code 7220150

loop_
_symmetry_equiv_pos_as_xyz
'x, y, z'
'-x, y+1/2, -z'

loop_
_atom_site_label
_atom_site_type_symbol
_atom_site_fract_x
_atom_site_fract_y
_atom_site_fract_z
_atom_site_U_iso_or_equiv
_atom_site_adp_type
_atom_site_occupancy
_atom_site_symmetry_multiplicity
_atom_site_calc_flag
_atom_site_refinement_flags
_atom_site_disorder_assembly
_atom_site_disorder_group
Ba1 Ba 0.19803(2) 0.309674(19) 0.29004(2) 0.03186(10) Uani 1 1 d . B .
Se2 Se 0.03342(5) 0.42896(5) 0.38123(5) 0.04326(17) Uani 1 1 d . . .
Se1 Se 0.37717(5) 0.16866(4) 0.24347(5) 0.03760(15) Uani 1 1 d . . .
P2 P 0.20526(12) 0.48753(11) 0.46858(11) 0.0344(3) Uani 1 1 d . . .
P1 P 0.36018(11) 0.27745(10) 0.13607(10) 0.0300(3) Uani 1 1 d . . .
C9 C 0.5059(4) 0.3191(4) 0.1555(4) 0.0325(10) Uani 1 1 d . . .
C1 C 0.2599(5) 0.4418(4) 0.0860(4) 0.0344(11) Uani 1 1 d . . .
H1 H 0.2738 0.4285 0.0240 0.041 Uiso 1 1 calc R . .
C10 C 0.5994(5) 0.3192(5) 0.2556(4) 0.0385(12) Uani 1 1 d . . .
H10 H 0.5909 0.2901 0.3106 0.046 Uiso 1 1 calc R . .
C29 C 0.2396(5) 0.4947(4) 0.6074(4) 0.0351(12) Uani 1 1 d . . .
C14 C 0.5204(5) 0.3642(4) 0.0746(5) 0.0383(12) Uani 1 1 d . . .
H14 H 0.4592 0.3645 0.0073 0.046 Uiso 1 1 calc R . .
C35 C 0.1997(5) 0.6072(4) 0.4312(4) 0.0382(12) Uani 1 1 d . . .
C21 C 0.4288(5) 0.4388(5) 0.5160(5) 0.0418(14) Uani 1 1 d . . .
H21 H 0.4472 0.5026 0.5378 0.050 Uiso 1 1 calc R . .
C31 C 0.2466(8) 0.4270(6) 0.7666(6) 0.0595(19) Uani 1 1 d . . .
H31 H 0.2267 0.3794 0.7996 0.071 Uiso 1 1 calc R . .
C23 C 0.4670(5) 0.3786(5) 0.6124(5) 0.0414(13) Uani 1 1 d . . .
C11 C 0.7044(5) 0.3623(5) 0.2739(5) 0.0446(14) Uani 1 1 d . . .
H11 H 0.7670 0.3604 0.3404 0.054 Uiso 1 1 calc R . .
C40 C 0.1288(5) 0.6694(5) 0.4519(5) 0.0431(13) Uani 1 1 d . . .
H40 H 0.0851 0.6504 0.4875 0.052 Uiso 1 1 calc R . .
C18 C 0.1927(8) 0.1617(6) -0.1998(6) 0.067(2) Uani 1 1 d . . .
H18 H 0.1574 0.1378 -0.2674 0.080 Uiso 1 1 calc R . .
C28 C 0.5367(7) 0.4121(6) 0.7107(6) 0.061(2) Uani 1 1 d . . .
H28 H 0.5608 0.4727 0.7172 0.073 Uiso 1 1 calc R . .
C30 C 0.2079(7) 0.4255(5) 0.6581(6) 0.0523(16) Uani 1 1 d . . .
H30 H 0.1604 0.3777 0.6191 0.063 Uiso 1 1 calc R . .
C37 C 0.2566(10) 0.7267(7) 0.3450(7) 0.073(2) Uani 1 1 d . . .
H37 H 0.2993 0.7458 0.3086 0.088 Uiso 1 1 calc R . .
C26 C 0.5353(8) 0.2704(8) 0.7937(7) 0.072(3) Uani 1 1 d . . .
H26 H 0.5559 0.2348 0.8536 0.087 Uiso 1 1 calc R . .
C15 C 0.2984(5) 0.2332(4) 0.0015(4) 0.0336(11) Uani 1 1 d . . .
C34 C 0.3093(5) 0.5656(5) 0.6694(5) 0.0398(13) Uani 1 1 d . . .
H34 H 0.3316 0.6129 0.6377 0.048 Uiso 1 1 calc R . .
C12 C 0.7165(6) 0.4081(5) 0.1933(6) 0.0499(15) Uani 1 1 d . . .
H12 H 0.7865 0.4387 0.2065 0.060 Uiso 1 1 calc R . .
N2 N 0.3010(4) 0.4303(4) 0.4457(3) 0.0342(10) Uani 1 1 d . . .
C27 C 0.5727(10) 0.3588(8) 0.8010(7) 0.080(3) Uani 1 1 d . . .
H27 H 0.6220 0.3833 0.8660 0.095 Uiso 1 1 calc R . .
C13 C 0.6260(6) 0.4091(5) 0.0937(6) 0.0477(15) Uani 1 1 d . . .
H13 H 0.6351 0.4393 0.0396 0.057 Uiso 1 1 calc R . .
C33 C 0.3454(6) 0.5668(5) 0.7760(5) 0.0472(15) Uani 1 1 d . . .
H33 H 0.3920 0.6146 0.8156 0.057 Uiso 1 1 calc R . .
C44 C -0.0469(8) 0.2390(7) 0.0561(7) 0.067(2) Uani 1 1 d . . .
H44A H -0.0300 0.1836 0.0274 0.080 Uiso 1 1 calc R . .
H44B H -0.0080 0.2899 0.0399 0.080 Uiso 1 1 calc R . .
C8 C 0.0537(6) 0.4681(5) -0.0558(6) 0.0516(16) Uani 1 1 d . . .
H8 H 0.0807 0.4523 -0.1057 0.062 Uiso 1 1 calc R . .
N1 N 0.2798(4) 0.3568(3) 0.1485(3) 0.0316(9) Uani 1 1 d . . .
C32 C 0.3131(7) 0.4973(5) 0.8249(5) 0.0495(16) Uani 1 1 d . . .
H32 H 0.3367 0.4988 0.8971 0.059 Uiso 1 1 calc R . .
C39 C 0.1223(7) 0.7603(5) 0.4198(6) 0.0576(18) Uani 1 1 d . . .
H39 H 0.0759 0.8019 0.4352 0.069 Uiso 1 1 calc R . .
C4 C 0.0883(6) 0.4947(4) 0.1211(6) 0.0444(14) Uani 1 1 d . . .
H4 H 0.1391 0.4977 0.1922 0.053 Uiso 1 1 calc R . .
O1 O -0.0089(4) 0.2309(5) 0.1666(4) 0.0647(15) Uani 1 1 d . . .
C42 C -0.2117(6) 0.1977(7) 0.0804(7) 0.065(2) Uani 1 1 d . . .
H42A H -0.2290 0.1359 0.0534 0.078 Uiso 1 1 calc R . .
H42B H -0.2807 0.2227 0.0854 0.078 Uiso 1 1 calc R . .
C3 C 0.1324(5) 0.4696(4) 0.0493(5) 0.0387(12) Uani 1 1 d . . .
C6 C -0.1070(7) 0.5128(6) -0.0164(8) 0.070(3) Uani 1 1 d . . .
H6 H -0.1864 0.5263 -0.0381 0.084 Uiso 1 1 calc R . .
C2 C 0.3450(6) 0.5175(5) 0.1491(6) 0.0479(15) Uani 1 1 d . . .
H2A H 0.3289 0.5343 0.2076 0.072 Uiso 1 1 calc R . .
H2B H 0.3347 0.5697 0.1049 0.072 Uiso 1 1 calc R . .
H2C H 0.4247 0.4959 0.1745 0.072 Uiso 1 1 calc R . .
C5 C -0.0301(7) 0.5154(5) 0.0881(7) 0.0580(19) Uani 1 1 d . . .
H5 H -0.0578 0.5313 0.1374 0.070 Uiso 1 1 calc R . .
C24 C 0.4335(7) 0.2868(7) 0.6080(7) 0.072(2) Uani 1 1 d . . .
H24 H 0.3873 0.2602 0.5434 0.087 Uiso 1 1 calc R . .
C22 C 0.4959(6) 0.4101(7) 0.4518(5) 0.060(2) Uani 1 1 d . . .
H22A H 0.4828 0.3464 0.4349 0.090 Uiso 1 1 calc R . .
H22B H 0.5787 0.4208 0.4921 0.090 Uiso 1 1 calc R . .
H22C H 0.4682 0.4451 0.3881 0.090 Uiso 1 1 calc R . .
C20 C 0.3637(6) 0.1829(5) -0.0377(5) 0.0465(14) Uani 1 1 d . . .
H20 H 0.4436 0.1733 0.0034 0.056 Uiso 1 1 calc R . .
C19 C 0.3107(8) 0.1470(6) -0.1380(6) 0.062(2) Uani 1 1 d . . .
H19 H 0.3549 0.1127 -0.1638 0.074 Uiso 1 1 calc R . .
O2 O 0.1967(5) 0.1653(4) 0.4108(4) 0.0605(13) Uani 1 1 d . . .
C17 C 0.1261(7) 0.2126(6) -0.1610(5) 0.0545(17) Uani 1 1 d . . .
H17 H 0.0465 0.2233 -0.2026 0.065 Uiso 1 1 calc R . .
C16 C 0.1794(6) 0.2468(5) -0.0602(5) 0.0435(14) Uani 1 1 d . . .
H16 H 0.1348 0.2795 -0.0334 0.052 Uiso 1 1 calc R . .
C41 C -0.1061(7) 0.1996(6) 0.1855(7) 0.0609(19) Uani 1 1 d . . .
H41A H -0.1200 0.2406 0.2331 0.073 Uiso 1 1 calc R . .
H41B H -0.0903 0.1391 0.2164 0.073 Uiso 1 1 calc R . .
C36 C 0.2646(7) 0.6379(6) 0.3783(6) 0.0536(17) Uani 1 1 d . . .
H36 H 0.3142 0.5976 0.3654 0.064 Uiso 1 1 calc R . .
C7 C -0.0642(7) 0.4897(7) -0.0885(7) 0.070(2) Uani 1 1 d . . .
H7 H -0.1150 0.4887 -0.1597 0.084 Uiso 1 1 calc R . .
C38 C 0.1850(8) 0.7877(6) 0.3655(6) 0.066(2) Uani 1 1 d . . .
H38 H 0.1793 0.8477 0.3423 0.079 Uiso 1 1 calc R . .
C43 C -0.1763(7) 0.2549(7) 0.0129(8) 0.073(2) Uani 1 1 d . . .
H43A H -0.1937 0.3187 0.0179 0.088 Uiso 1 1 calc R . .
H43B H -0.2157 0.2358 -0.0599 0.088 Uiso 1 1 calc R . .
C25 C 0.4681(9) 0.2358(9) 0.6981(8) 0.091(4) Uani 1 1 d . . .
H25 H 0.4443 0.1752 0.6928 0.109 Uiso 1 1 calc R . .
C47 C 0.1754(11) 0.0849(9) 0.5413(10) 0.096(4) Uani 1 1 d . . .
H47A H 0.2089 0.0932 0.6168 0.116 Uiso 1 1 calc R A 1
H47B H 0.1010 0.0531 0.5204 0.116 Uiso 1 1 calc R A 1
C48A C 0.1527(14) 0.1723(9) 0.4927(12) 0.035(3) Uani 0.451(17) 1 d P B 1
H48A H 0.1944 0.2196 0.5431 0.042 Uiso 0.451(17) 1 calc PR B 1
H48B H 0.0690 0.1858 0.4617 0.042 Uiso 0.451(17) 1 calc PR B 1
C45A C 0.2722(14) 0.0822(11) 0.4371(12) 0.046(4) Uiso 0.451(17) 1 d P B 1
H45A H 0.3550 0.0985 0.4647 0.055 Uiso 0.451(17) 1 calc PR B 1
H45B H 0.2522 0.0440 0.3756 0.055 Uiso 0.451(17) 1 calc PR B 1
C46A C 0.246(2) 0.0341(17) 0.5189(19) 0.080(6) Uiso 0.451(17) 1 d P B 1
H46A H 0.2092 -0.0244 0.4923 0.095 Uiso 0.451(17) 1 calc PR B 1
H46B H 0.3183 0.0236 0.5814 0.095 Uiso 0.451(17) 1 calc PR B 1
C48B C 0.111(3) 0.146(2) 0.445(2) 0.105(9) Uiso 0.549(17) 1 d P B 2
H48C H 0.0454 0.1141 0.3912 0.126 Uiso 0.549(17) 1 calc PR B 2
H48D H 0.0829 0.2014 0.4640 0.126 Uiso 0.549(17) 1 calc PR B 2
C45B C 0.1988(18) 0.0742(13) 0.3857(15) 0.074(5) Uiso 0.549(17) 1 d P B 2
H45C H 0.2778 0.0568 0.3966 0.089 Uiso 0.549(17) 1 calc PR B 2
H45D H 0.1459 0.0639 0.3125 0.089 Uiso 0.549(17) 1 calc PR B 2
C46B C 0.1604(15) 0.0179(12) 0.4549(13) 0.063(4) Uiso 0.549(17) 1 d P B 2
H46C H 0.2103 -0.0353 0.4822 0.076 Uiso 0.549(17) 1 calc PR B 2
H46D H 0.0790 -0.0015 0.4177 0.076 Uiso 0.549(17) 1 calc PR B 2

loop_
_atom_site_aniso_label
_atom_site_aniso_U_11
_atom_site_aniso_U_22
_atom_site_aniso_U_33
_atom_site_aniso_U_23
_atom_site_aniso_U_13
_atom_site_aniso_U_12
Ba1 0.02930(14) 0.03612(16) 0.03468(16) 0.00005(13) 0.01800(11) -0.00087(13)
Se2 0.0244(3) 0.0533(4) 0.0536(4) -0.0157(3) 0.0180(2) -0.0042(3)
Se1 0.0392(3) 0.0350(3) 0.0451(3) 0.0092(2) 0.0243(3) 0.0076(2)
P2 0.0263(6) 0.0461(8) 0.0348(7) -0.0068(6) 0.0168(5) -0.0046(6)
P1 0.0277(6) 0.0332(6) 0.0311(6) 0.0008(5) 0.0145(5) 0.0020(5)
C9 0.034(2) 0.033(3) 0.035(2) 0.003(2) 0.019(2) 0.008(2)
C1 0.037(3) 0.038(3) 0.034(3) 0.008(2) 0.021(2) 0.003(2)
C10 0.035(3) 0.042(3) 0.039(3) -0.003(3) 0.016(2) 0.002(3)
C29 0.032(3) 0.042(3) 0.039(3) -0.001(2) 0.023(2) 0.002(2)
C14 0.034(3) 0.040(3) 0.042(3) 0.000(2) 0.017(2) -0.003(2)
C35 0.038(3) 0.043(3) 0.035(3) -0.004(2) 0.018(2) -0.005(2)
C21 0.026(2) 0.058(4) 0.044(3) -0.006(3) 0.018(2) -0.005(3)
C31 0.088(5) 0.054(4) 0.058(4) 0.005(3) 0.051(4) -0.007(4)
C23 0.027(3) 0.051(4) 0.048(3) -0.003(3) 0.018(2) 0.001(2)
C11 0.034(3) 0.050(4) 0.042(3) -0.008(3) 0.009(2) -0.003(3)
C40 0.040(3) 0.046(3) 0.044(3) 0.005(3) 0.018(2) 0.003(3)
C18 0.092(6) 0.069(5) 0.043(4) -0.020(3) 0.032(4) -0.037(5)
C28 0.069(5) 0.051(4) 0.044(4) -0.007(3) 0.007(3) 0.017(4)
C30 0.068(4) 0.043(4) 0.063(4) -0.015(3) 0.045(3) -0.020(3)
C37 0.097(7) 0.068(6) 0.069(5) -0.006(4) 0.050(5) -0.029(5)
C26 0.059(4) 0.105(8) 0.057(4) 0.020(5) 0.028(4) 0.011(5)
C15 0.037(3) 0.033(3) 0.032(3) -0.001(2) 0.017(2) -0.004(2)
C34 0.040(3) 0.046(3) 0.038(3) 0.001(3) 0.021(2) -0.010(3)
C12 0.034(3) 0.057(4) 0.060(4) -0.005(3) 0.021(3) -0.013(3)
N2 0.0217(19) 0.051(3) 0.031(2) -0.010(2) 0.0132(16) -0.001(2)
C27 0.095(7) 0.079(6) 0.052(4) -0.009(4) 0.018(4) 0.028(6)
C13 0.038(3) 0.053(4) 0.059(4) -0.004(3) 0.028(3) -0.008(3)
C33 0.045(3) 0.059(4) 0.039(3) -0.002(3) 0.020(3) -0.005(3)
C44 0.058(4) 0.070(5) 0.082(6) -0.018(4) 0.039(4) -0.018(4)
C8 0.045(3) 0.055(4) 0.049(4) 0.013(3) 0.015(3) 0.014(3)
N1 0.028(2) 0.035(2) 0.034(2) 0.0053(19) 0.0156(17) 0.0038(19)
C32 0.062(4) 0.058(4) 0.038(3) 0.003(3) 0.030(3) 0.005(3)
C39 0.059(4) 0.046(4) 0.060(4) 0.001(3) 0.018(3) -0.004(3)
C4 0.048(3) 0.035(3) 0.058(4) 0.008(3) 0.029(3) 0.010(3)
O1 0.039(2) 0.093(4) 0.066(3) -0.022(3) 0.026(2) -0.023(3)
C42 0.040(4) 0.074(5) 0.078(5) -0.011(4) 0.023(3) -0.015(4)
C3 0.040(3) 0.033(3) 0.043(3) 0.010(2) 0.018(2) 0.004(2)
C6 0.036(3) 0.057(5) 0.112(7) 0.024(5) 0.026(4) 0.016(3)
C2 0.047(3) 0.037(3) 0.059(4) 0.001(3) 0.022(3) -0.003(3)
C5 0.055(4) 0.044(4) 0.092(6) 0.013(4) 0.047(4) 0.013(3)
C24 0.059(4) 0.069(5) 0.063(4) 0.011(4) 0.000(3) -0.019(4)
C22 0.031(3) 0.108(7) 0.046(3) 0.008(4) 0.021(3) 0.008(4)
C20 0.053(4) 0.045(4) 0.052(4) -0.009(3) 0.033(3) -0.010(3)
C19 0.086(6) 0.060(5) 0.060(4) -0.018(4) 0.051(4) -0.023(4)
O2 0.078(4) 0.058(3) 0.063(3) 0.013(3) 0.048(3) 0.000(3)
C17 0.056(4) 0.057(4) 0.045(3) 0.002(3) 0.017(3) -0.022(3)
C16 0.042(3) 0.047(3) 0.039(3) 0.002(3) 0.015(2) -0.012(3)
C41 0.049(4) 0.069(5) 0.069(5) -0.012(4) 0.028(3) -0.015(4)
C36 0.062(4) 0.054(4) 0.056(4) -0.012(3) 0.037(3) -0.011(3)
C7 0.047(4) 0.072(5) 0.067(5) 0.019(4) 0.002(4) 0.008(4)
C38 0.077(5) 0.055(5) 0.057(4) 0.002(3) 0.021(4) -0.016(4)
C43 0.051(4) 0.072(6) 0.081(6) 0.011(5) 0.014(4) -0.010(4)
C25 0.069(6) 0.103(8) 0.080(6) 0.037(6) 0.013(5) -0.028(6)
C47 0.113(9) 0.108(9) 0.107(8) 0.012(7) 0.084(8) -0.004(7)
C48A 0.054(8) 0.025(6) 0.052(8) 0.010(6) 0.047(7) 0.003(6)

loop_
_atom_type_symbol
_atom_type_description
_atom_type_scat_dispersion_real
_atom_type_scat_dispersion_imag
_atom_type_scat_source
C C 0.0181 0.0091 'International Tables Vol C Tables 4.2.6.8 and 6.1.1.4'
H H 0.0000 0.0000 'International Tables Vol C Tables 4.2.6.8 and 6.1.1.4'
N N 0.0311 0.0180 'International Tables Vol C Tables 4.2.6.8 and 6.1.1.4'
O O 0.0492 0.0322 'International Tables Vol C Tables 4.2.6.8 and 6.1.1.4'
P P 0.2955 0.4335 'International Tables Vol C Tables 4.2.6.8 and 6.1.1.4'
Se Se -0.7943 1.1372 'International Tables Vol C Tables 4.2.6.8 and 6.1.1.4'
Ba Ba -1.0456 8.4617 'International Tables Vol C Tables 4.2.6.8 and 6.1.1.4'

loop_
_geom_angle_atom_site_label_1
_geom_angle_atom_site_label_2
_geom_angle_atom_site_label_3
_geom_angle
N2 Ba1 O1 143.75(15)
N2 Ba1 N1 103.52(15)
O1 Ba1 N1 101.51(15)
N2 Ba1 O2 97.51(17)
O1 Ba1 O2 78.94(19)
N1 Ba1 O2 140.24(16)
N2 Ba1 Se1 116.25(9)
O1 Ba1 Se1 98.81(13)
N1 Ba1 Se1 60.56(10)
O2 Ba1 Se1 79.94(12)
N2 Ba1 Se2 60.19(9)
O1 Ba1 Se2 83.62(12)
N1 Ba1 Se2 129.96(10)
O2 Ba1 Se2 89.77(12)
Se1 Ba1 Se2 168.708(19)
N2 Ba1 P1 112.49(9)
O1 Ba1 P1 101.13(11)
N1 Ba1 P1 24.64(10)
O2 Ba1 P1 115.68(12)
Se1 Ba1 P1 35.95(2)
Se2 Ba1 P1 154.54(3)
N2 Ba1 P2 24.55(9)
O1 Ba1 P2 119.45(13)
N1 Ba1 P2 115.38(11)
O2 Ba1 P2 97.52(13)
Se1 Ba1 P2 140.62(3)
Se2 Ba1 P2 35.86(2)
P1 Ba1 P2 131.91(3)
P2 Se2 Ba1 78.25(4)
P1 Se1 Ba1 78.79(4)
N2 P2 C29 113.2(3)
N2 P2 C35 112.5(3)
C29 P2 C35 102.6(3)
N2 P2 Se2 109.23(18)
C29 P2 Se2 110.91(19)
C35 P2 Se2 108.3(2)
N2 P2 Ba1 43.85(16)
C29 P2 Ba1 135.9(2)
C35 P2 Ba1 120.53(19)
Se2 P2 Ba1 65.89(4)
N1 P1 C9 112.2(3)
N1 P1 C15 111.3(3)
C9 P1 C15 103.1(2)
N1 P1 Se1 109.88(17)
C9 P1 Se1 110.49(18)
C15 P1 Se1 109.72(19)
N1 P1 Ba1 44.67(16)
C9 P1 Ba1 130.82(17)
C15 P1 Ba1 125.05(19)
Se1 P1 Ba1 65.26(4)
C14 C9 C10 118.5(5)
C14 C9 P1 120.4(4)
C10 C9 P1 120.3(4)
N1 C1 C3 108.3(4)
N1 C1 C2 111.3(5)
C3 C1 C2 112.1(5)
N1 C1 H1 108.3
C3 C1 H1 108.3
C2 C1 H1 108.3
C11 C10 C9 120.7(6)
C11 C10 H10 119.6
C9 C10 H10 119.6
C30 C29 C34 117.4(5)
C30 C29 P2 121.4(5)
C34 C29 P2 120.8(4)
C9 C14 C13 120.6(6)
C9 C14 H14 119.7
C13 C14 H14 119.7
C40 C35 C36 118.3(6)
C40 C35 P2 121.3(5)
C36 C35 P2 120.4(5)
N2 C21 C23 112.8(5)
N2 C21 C22 106.9(5)
C23 C21 C22 109.0(6)
N2 C21 H21 109.3
C23 C21 H21 109.3
C22 C21 H21 109.3
C32 C31 C30 120.8(7)
C32 C31 H31 119.6
C30 C31 H31 119.6
C28 C23 C24 115.9(7)
C28 C23 C21 121.2(7)
C24 C23 C21 123.0(6)
C12 C11 C10 120.0(6)
C12 C11 H11 120.0
C10 C11 H11 120.0
C35 C40 C39 120.8(7)
C35 C40 H40 119.6
C39 C40 H40 119.6
C19 C18 C17 119.9(7)
C19 C18 H18 120.0
C17 C18 H18 120.0
C23 C28 C27 122.6(9)
C23 C28 H28 118.7
C27 C28 H28 118.7
C31 C30 C29 120.6(7)
C31 C30 H30 119.7
C29 C30 H30 119.7
C36 C37 C38 120.1(8)
C36 C37 H37 120.0
C38 C37 H37 120.0
C25 C26 C27 118.7(9)
C25 C26 H26 120.6
C27 C26 H26 120.6
C20 C15 C16 119.4(6)
C20 C15 P1 122.8(5)
C16 C15 P1 117.7(5)
C33 C34 C29 121.3(6)
C33 C34 H34 119.3
C29 C34 H34 119.3
C13 C12 C11 120.6(6)
C13 C12 H12 119.7
C11 C12 H12 119.7
C21 N2 P2 120.6(4)
C21 N2 Ba1 127.3(4)
P2 N2 Ba1 111.6(2)
C26 C27 C28 119.7(9)
C26 C27 H27 120.2
C28 C27 H27 120.2
C12 C13 C14 119.5(6)
C12 C13 H13 120.3
C14 C13 H13 120.3
C34 C33 C32 120.4(7)
C34 C33 H33 119.8
C32 C33 H33 119.8
O1 C44 C43 104.9(7)
O1 C44 H44A 110.8
C43 C44 H44A 110.8
O1 C44 H44B 110.8
C43 C44 H44B 110.8
H44A C44 H44B 108.8
C7 C8 C3 121.5(8)
C7 C8 H8 119.2
C3 C8 H8 119.2
C1 N1 P1 120.0(4)
C1 N1 Ba1 129.4(3)
P1 N1 Ba1 110.7(2)
C31 C32 C33 119.4(6)
C31 C32 H32 120.3
C33 C32 H32 120.3
C38 C39 C40 119.4(8)
C38 C39 H39 120.3
C40 C39 H39 120.3
C5 C4 C3 120.9(7)
C5 C4 H4 119.5
C3 C4 H4 119.5
C44 O1 C41 108.5(6)
C44 O1 Ba1 116.7(4)
C41 O1 Ba1 132.9(4)
C43 C42 C41 104.1(6)
C43 C42 H42A 110.9
C41 C42 H42A 110.9
C43 C42 H42B 110.9
C41 C42 H42B 110.9
H42A C42 H42B 109.0
C8 C3 C4 117.3(6)
C8 C3 C1 121.8(6)
C4 C3 C1 120.9(6)
C5 C6 C7 118.7(7)
C5 C6 H6 120.6
C7 C6 H6 120.6
C1 C2 H2A 109.5
C1 C2 H2B 109.5
H2A C2 H2B 109.5
C1 C2 H2C 109.5
H2A C2 H2C 109.5
H2B C2 H2C 109.5
C6 C5 C4 121.0(8)
C6 C5 H5 119.5
C4 C5 H5 119.5
C25 C24 C23 120.7(9)
C25 C24 H24 119.7
C23 C24 H24 119.7
C21 C22 H22A 109.5
C21 C22 H22B 109.5
H22A C22 H22B 109.5
C21 C22 H22C 109.5
H22A C22 H22C 109.5
H22B C22 H22C 109.5
C15 C20 C19 120.3(7)
C15 C20 H20 119.9
C19 C20 H20 119.9
C18 C19 C20 120.2(8)
C18 C19 H19 119.9
C20 C19 H19 119.9
C48B O2 C45B 89.6(16)
C48B O2 C48A 30.4(12)
C45B O2 C48A 108.6(10)
C48B O2 C45A 104.6(14)
C45B O2 C45A 36.4(9)
C48A O2 C45A 105.8(8)
C48B O2 Ba1 126.3(13)
C45B O2 Ba1 125.8(8)
C48A O2 Ba1 122.6(6)
C45A O2 Ba1 128.2(6)
C16 C17 C18 119.4(7)
C16 C17 H17 120.3
C18 C17 H17 120.3
C17 C16 C15 120.8(7)
C17 C16 H16 119.6
C15 C16 H16 119.6
O1 C41 C42 106.5(7)
O1 C41 H41A 110.4
C42 C41 H41A 110.4
O1 C41 H41B 110.4
C42 C41 H41B 110.4
H41A C41 H41B 108.6
C37 C36 C35 121.0(8)
C37 C36 H36 119.5
C35 C36 H36 119.5
C6 C7 C8 120.5(8)
C6 C7 H7 119.7
C8 C7 H7 119.7
C39 C38 C37 120.4(8)
C39 C38 H38 119.8
C37 C38 H38 119.8
C42 C43 C44 103.0(7)
C42 C43 H43A 111.2
C44 C43 H43A 111.2
C42 C43 H43B 111.2
C44 C43 H43B 111.2
H43A C43 H43B 109.1
C26 C25 C24 122.4(11)
C26 C25 H25 118.8
C24 C25 H25 118.8
C46A C47 C48A 114.7(14)
C46A C47 C46B 45.0(13)
C48A C47 C46B 105.5(11)
C46A C47 C48B 105.8(17)
C48A C47 C48B 29.3(11)
C46B C47 C48B 80.1(15)
C46A C47 H47A 108.6
C48A C47 H47A 108.6
C46B C47 H47A 144.2
C48B C47 H47A 135.6
C46A C47 H47B 108.6
C48A C47 H47B 108.6
C46B C47 H47B 70.8
C48B C47 H47B 86.7
H47A C47 H47B 107.6
C47 C48A O2 104.4(9)
C47 C48A H48A 110.9
O2 C48A H48A 110.9
C47 C48A H48B 110.9
O2 C48A H48B 110.9
H48A C48A H48B 108.9
O2 C45A C46A 104.4(13)
O2 C45A H45A 110.9
C46A C45A H45A 110.9
O2 C45A H45B 110.9
C46A C45A H45B 110.9
H45A C45A H45B 108.9
C47 C46A C45A 108.4(19)
C47 C46A H46A 110.0
C45A C46A H46A 110.0
C47 C46A H46B 110.0
C45A C46A H46B 110.0
H46A C46A H46B 108.4
O2 C48B C47 103.8(18)
O2 C48B H48C 111.0
C47 C48B H48C 111.0
O2 C48B H48D 111.0
C47 C48B H48D 111.0
H48C C48B H48D 109.0
O2 C45B C46B 108.5(14)
O2 C45B H45C 110.0
C46B C45B H45C 110.0
O2 C45B H45D 110.0
C46B C45B H45D 110.0
H45C C45B H45D 108.4
C45B C46B C47 101.6(13)
C45B C46B H46C 111.4
C47 C46B H46C 111.4
C45B C46B H46D 111.4
C47 C46B H46D 111.4
H46C C46B H46D 109.3

loop_
_geom_bond_atom_site_label_1
_geom_bond_atom_site_label_2
_geom_bond_distance
Ba1 N2 2.679(5)
Ba1 O1 2.690(5)
Ba1 N1 2.693(4)
Ba1 O2 2.719(5)
Ba1 Se1 3.3181(6)
Ba1 Se2 3.3524(7)
Ba1 P1 3.5838(13)
Ba1 P2 3.5959(15)
Se2 P2 2.1514(15)
Se1 P1 2.1447(15)
P2 N2 1.607(5)
P2 C29 1.817(6)
P2 C35 1.823(7)
P1 N1 1.597(5)
P1 C9 1.833(5)
P1 C15 1.832(6)
C9 C14 1.396(8)
C9 C10 1.397(7)
C1 N1 1.483(7)
C1 C3 1.511(8)
C1 C2 1.533(9)
C1 H1 0.9800
C10 C11 1.382(9)
C10 H10 0.9300
C29 C30 1.393(9)
C29 C34 1.397(9)
C14 C13 1.399(9)
C14 H14 0.9300
C35 C40 1.390(9)
C35 C36 1.393(9)
C21 N2 1.486(6)
C21 C23 1.515(9)
C21 C22 1.535(8)
C21 H21 0.9800
C31 C32 1.359(12)
C31 C30 1.392(11)
C31 H31 0.9300
C23 C28 1.374(10)
C23 C24 1.403(12)
C11 C12 1.382(10)
C11 H11 0.9300
C40 C39 1.398(10)
C40 H40 0.9300
C18 C19 1.376(13)
C18 C17 1.394(13)
C18 H18 0.9300
C28 C27 1.393(13)
C28 H28 0.9300
C30 H30 0.9300
C37 C36 1.372(13)
C37 C38 1.382(14)
C37 H37 0.9300
C26 C25 1.346(15)
C26 C27 1.366(15)
C26 H26 0.9300
C15 C20 1.381(9)
C15 C16 1.384(8)
C34 C33 1.371(9)
C34 H34 0.9300
C12 C13 1.377(10)
C12 H12 0.9300
C27 H27 0.9300
C13 H13 0.9300
C33 C32 1.384(10)
C33 H33 0.9300
C44 O1 1.425(11)
C44 C43 1.488(12)
C44 H44A 0.9700
C44 H44B 0.9700
C8 C7 1.385(11)
C8 C3 1.385(9)
C8 H8 0.9300
C32 H32 0.9300
C39 C38 1.372(12)
C39 H39 0.9300
C4 C5 1.386(10)
C4 C3 1.394(9)
C4 H4 0.9300
O1 C41 1.430(9)
C42 C43 1.472(13)
C42 C41 1.507(11)
C42 H42A 0.9700
C42 H42B 0.9700
C6 C5 1.373(13)
C6 C7 1.379(14)
C6 H6 0.9300
C2 H2A 0.9600
C2 H2B 0.9600
C2 H2C 0.9600
C5 H5 0.9300
C24 C25 1.374(13)
C24 H24 0.9300
C22 H22A 0.9600
C22 H22B 0.9600
C22 H22C 0.9600
C20 C19 1.383(10)
C20 H20 0.9300
C19 H19 0.9300
O2 C48B 1.38(3)
O2 C45B 1.38(2)
O2 C48A 1.481(11)
O2 C45A 1.488(16)
C17 C16 1.380(9)
C17 H17 0.9300
C16 H16 0.9300
C41 H41A 0.9700
C41 H41B 0.9700
C36 H36 0.9300
C7 H7 0.9300
C38 H38 0.9300
C43 H43A 0.9700
C43 H43B 0.9700
C25 H25 0.9300
C47 C46A 1.29(3)
C47 C48A 1.421(18)
C47 C46B 1.51(2)
C47 C48B 1.53(3)
C47 H47A 0.9700
C47 H47B 0.9700
C48A H48A 0.9700
C48A H48B 0.9700
C45A C46A 1.50(3)
C45A H45A 0.9700
C45A H45B 0.9700
C46A H46A 0.9700
C46A H46B 0.9700
C48B H48C 0.9700
C48B H48D 0.9700
C45B C46B 1.50(2)
C45B H45C 0.9700
C45B H45D 0.9700
C46B H46C 0.9700
C46B H46D 0.9700

loop_
_geom_torsion_atom_site_label_1
_geom_torsion_atom_site_label_2
_geom_torsion_atom_site_label_3
_geom_torsion_atom_site_label_4
_geom_torsion
N2 Ba1 Se2 P2 4.45(14)
O1 Ba1 Se2 P2 -177.86(15)
N1 Ba1 Se2 P2 -78.18(13)
O2 Ba1 Se2 P2 103.24(14)
Se1 Ba1 Se2 P2 79.01(10)
P1 Ba1 Se2 P2 -75.33(7)
N2 Ba1 Se1 P1 -92.67(13)
O1 Ba1 Se1 P1 96.84(14)
N1 Ba1 Se1 P1 -1.46(12)
O2 Ba1 Se1 P1 173.86(14)
Se2 Ba1 Se1 P1 -161.51(9)
P2 Ba1 Se1 P1 -96.52(6)
Ba1 Se2 P2 N2 -6.8(2)
Ba1 Se2 P2 C29 -132.2(2)
Ba1 Se2 P2 C35 116.0(2)
O1 Ba1 P2 N2 173.1(3)
N1 Ba1 P2 N2 -65.5(3)
O2 Ba1 P2 N2 91.6(3)
Se1 Ba1 P2 N2 8.3(3)
Se2 Ba1 P2 N2 170.7(3)
P1 Ba1 P2 N2 -43.3(3)
N2 Ba1 P2 C29 -75.0(4)
O1 Ba1 P2 C29 98.2(3)
N1 Ba1 P2 C29 -140.4(3)
O2 Ba1 P2 C29 16.7(3)
Se1 Ba1 P2 C29 -66.6(3)
Se2 Ba1 P2 C29 95.7(3)
P1 Ba1 P2 C29 -118.2(3)
N2 Ba1 P2 C35 91.6(4)
O1 Ba1 P2 C35 -95.3(3)
N1 Ba1 P2 C35 26.1(3)
O2 Ba1 P2 C35 -176.8(3)
Se1 Ba1 P2 C35 99.9(2)
Se2 Ba1 P2 C35 -97.7(2)
P1 Ba1 P2 C35 48.3(2)
N2 Ba1 P2 Se2 -170.7(3)
O1 Ba1 P2 Se2 2.44(17)
N1 Ba1 P2 Se2 123.87(11)
O2 Ba1 P2 Se2 -79.07(13)
Se1 Ba1 P2 Se2 -162.37(3)
P1 Ba1 P2 Se2 146.03(4)
Ba1 Se1 P1 N1 2.29(18)
Ba1 Se1 P1 C9 126.60(19)
Ba1 Se1 P1 C15 -120.4(2)
N2 Ba1 P1 N1 -72.8(3)
O1 Ba1 P1 N1 93.4(3)
O2 Ba1 P1 N1 176.3(3)
Se1 Ba1 P1 N1 -176.9(2)
Se2 Ba1 P1 N1 -5.2(2)
P2 Ba1 P1 N1 -54.8(2)
N2 Ba1 P1 C9 7.8(3)
O1 Ba1 P1 C9 173.9(3)
N1 Ba1 P1 C9 80.6(3)
O2 Ba1 P1 C9 -103.1(3)
Se1 Ba1 P1 C9 -96.4(3)
Se2 Ba1 P1 C9 75.3(3)
P2 Ba1 P1 C9 25.7(3)
N2 Ba1 P1 C15 -158.4(3)
O1 Ba1 P1 C15 7.8(3)
N1 Ba1 P1 C15 -85.6(3)
O2 Ba1 P1 C15 90.8(3)
Se1 Ba1 P1 C15 97.5(2)
Se2 Ba1 P1 C15 -90.8(2)
P2 Ba1 P1 C15 -140.4(2)
N2 Ba1 P1 Se1 104.14(12)
O1 Ba1 P1 Se1 -89.69(16)
N1 Ba1 P1 Se1 176.9(2)
O2 Ba1 P1 Se1 -6.71(15)
Se2 Ba1 P1 Se1 171.69(4)
P2 Ba1 P1 Se1 122.10(5)
N1 P1 C9 C14 -80.1(5)
C15 P1 C9 C14 39.7(6)
Se1 P1 C9 C14 156.9(4)
Ba1 P1 C9 C14 -128.6(4)
N1 P1 C9 C10 89.6(6)
C15 P1 C9 C10 -150.6(5)
Se1 P1 C9 C10 -33.4(6)
Ba1 P1 C9 C10 41.1(6)
C14 C9 C10 C11 -0.7(10)
P1 C9 C10 C11 -170.6(5)
N2 P2 C29 C30 -84.1(6)
C35 P2 C29 C30 154.4(5)
Se2 P2 C29 C30 39.0(6)
Ba1 P2 C29 C30 -37.4(6)
N2 P2 C29 C34 89.3(5)
C35 P2 C29 C34 -32.2(5)
Se2 P2 C29 C34 -147.6(4)
Ba1 P2 C29 C34 135.9(4)
C10 C9 C14 C13 -0.4(9)
P1 C9 C14 C13 169.5(5)
N2 P2 C35 C40 -175.2(5)
C29 P2 C35 C40 -53.3(6)
Se2 P2 C35 C40 64.0(5)
Ba1 P2 C35 C40 136.3(4)
N2 P2 C35 C36 6.6(6)
C29 P2 C35 C36 128.5(5)
Se2 P2 C35 C36 -114.2(5)
Ba1 P2 C35 C36 -42.0(6)
N2 C21 C23 C28 -133.3(7)
C22 C21 C23 C28 108.0(8)
N2 C21 C23 C24 45.9(9)
C22 C21 C23 C24 -72.7(8)
C9 C10 C11 C12 2.0(11)
C36 C35 C40 C39 0.4(10)
P2 C35 C40 C39 -177.9(5)
C24 C23 C28 C27 0.2(12)
C21 C23 C28 C27 179.5(8)
C32 C31 C30 C29 2.0(13)
C34 C29 C30 C31 -1.1(10)
P2 C29 C30 C31 172.5(6)
N1 P1 C15 C20 162.3(5)
C9 P1 C15 C20 41.8(6)
Se1 P1 C15 C20 -75.9(5)
Ba1 P1 C15 C20 -148.9(5)
N1 P1 C15 C16 -21.6(6)
C9 P1 C15 C16 -142.0(5)
Se1 P1 C15 C16 100.3(5)
Ba1 P1 C15 C16 27.2(6)
C30 C29 C34 C33 0.2(9)
P2 C29 C34 C33 -173.4(5)
C10 C11 C12 C13 -2.1(11)
C23 C21 N2 P2 83.1(7)
C22 C21 N2 P2 -157.1(5)
C23 C21 N2 Ba1 -87.9(6)
C22 C21 N2 Ba1 32.0(8)
C29 P2 N2 C21 -39.2(6)
C35 P2 N2 C21 76.5(5)
Se2 P2 N2 C21 -163.3(4)
Ba1 P2 N2 C21 -172.3(6)
C29 P2 N2 Ba1 133.1(3)
C35 P2 N2 Ba1 -111.2(3)
Se2 P2 N2 Ba1 9.0(3)
O1 Ba1 N2 C21 161.5(4)
N1 Ba1 N2 C21 -66.1(5)
O2 Ba1 N2 C21 79.9(5)
Se1 Ba1 N2 C21 -2.5(5)
Se2 Ba1 N2 C21 165.3(5)
P1 Ba1 N2 C21 -41.9(5)
P2 Ba1 N2 C21 171.6(7)
O1 Ba1 N2 P2 -10.2(5)
N1 Ba1 N2 P2 122.3(3)
O2 Ba1 N2 P2 -91.7(3)
Se1 Ba1 N2 P2 -174.1(2)
Se2 Ba1 N2 P2 -6.27(19)
P1 Ba1 N2 P2 146.5(2)
C25 C26 C27 C28 2.7(16)
C23 C28 C27 C26 -2.1(15)
C11 C12 C13 C14 1.0(11)
C9 C14 C13 C12 0.3(10)
C29 C34 C33 C32 -0.2(10)
C3 C1 N1 P1 139.7(4)
C2 C1 N1 P1 -96.6(5)
C3 C1 N1 Ba1 -40.3(6)
C2 C1 N1 Ba1 83.3(6)
C9 P1 N1 C1 53.7(5)
C15 P1 N1 C1 -61.2(5)
Se1 P1 N1 C1 177.0(4)
Ba1 P1 N1 C1 180.0(5)
C9 P1 N1 Ba1 -126.3(2)
C15 P1 N1 Ba1 118.8(2)
Se1 P1 N1 Ba1 -3.0(2)
N2 Ba1 N1 C1 -65.2(4)
O1 Ba1 N1 C1 88.4(5)
O2 Ba1 N1 C1 174.9(4)
Se1 Ba1 N1 C1 -177.9(5)
Se2 Ba1 N1 C1 -2.9(5)
P1 Ba1 N1 C1 -180.0(6)
P2 Ba1 N1 C1 -42.3(5)
N2 Ba1 N1 P1 114.8(2)
O1 Ba1 N1 P1 -91.6(3)
O2 Ba1 N1 P1 -5.2(4)
Se1 Ba1 N1 P1 2.06(16)
Se2 Ba1 N1 P1 177.06(14)
P2 Ba1 N1 P1 137.67(19)
C30 C31 C32 C33 -1.9(12)
C34 C33 C32 C31 1.0(11)
C35 C40 C39 C38 1.3(11)
C43 C44 O1 C41 26.2(9)
C43 C44 O1 Ba1 -140.3(6)
N2 Ba1 O1 C44 124.0(6)
N1 Ba1 O1 C44 -8.9(6)
O2 Ba1 O1 C44 -148.4(6)
Se1 Ba1 O1 C44 -70.5(6)
Se2 Ba1 O1 C44 120.6(6)
P1 Ba1 O1 C44 -34.1(6)
P2 Ba1 O1 C44 119.2(5)
N2 Ba1 O1 C41 -38.4(9)
N1 Ba1 O1 C41 -171.3(7)
O2 Ba1 O1 C41 49.3(8)
Se1 Ba1 O1 C41 127.1(7)
Se2 Ba1 O1 C41 -41.8(7)
P1 Ba1 O1 C41 163.5(7)
P2 Ba1 O1 C41 -43.2(8)
C7 C8 C3 C4 -0.7(11)
C7 C8 C3 C1 177.0(7)
C5 C4 C3 C8 1.4(10)
C5 C4 C3 C1 -176.4(6)
N1 C1 C3 C8 -113.3(7)
C2 C1 C3 C8 123.5(7)
N1 C1 C3 C4 64.4(7)
C2 C1 C3 C4 -58.8(7)
C7 C6 C5 C4 -0.4(13)
C3 C4 C5 C6 -0.8(11)
C28 C23 C24 C25 1.0(13)
C21 C23 C24 C25 -178.4(9)
C16 C15 C20 C19 0.3(10)
P1 C15 C20 C19 176.4(5)
C17 C18 C19 C20 -0.4(12)
C15 C20 C19 C18 0.6(11)
N2 Ba1 O2 C48B 86.2(18)
O1 Ba1 O2 C48B -57.2(17)
N1 Ba1 O2 C48B -152.0(17)
Se1 Ba1 O2 C48B -158.4(18)
Se2 Ba1 O2 C48B 26.3(17)
P1 Ba1 O2 C48B -154.4(17)
P2 Ba1 O2 C48B 61.4(18)
N2 Ba1 O2 C45B -152.6(12)
O1 Ba1 O2 C45B 64.0(12)
N1 Ba1 O2 C45B -30.7(12)
Se1 Ba1 O2 C45B -37.1(12)
Se2 Ba1 O2 C45B 147.6(12)
P1 Ba1 O2 C45B -33.1(12)
P2 Ba1 O2 C45B -177.3(12)
N2 Ba1 O2 C48A 49.4(9)
O1 Ba1 O2 C48A -94.0(9)
N1 Ba1 O2 C48A 171.2(8)
Se1 Ba1 O2 C48A 164.9(9)
Se2 Ba1 O2 C48A -10.5(9)
P1 Ba1 O2 C48A 168.8(9)
P2 Ba1 O2 C48A 24.6(9)
N2 Ba1 O2 C45A -106.6(9)
O1 Ba1 O2 C45A 110.0(9)
N1 Ba1 O2 C45A 15.3(10)
Se1 Ba1 O2 C45A 8.9(9)
Se2 Ba1 O2 C45A -166.4(9)
P1 Ba1 O2 C45A 12.9(9)
P2 Ba1 O2 C45A -131.3(9)
C19 C18 C17 C16 -0.7(12)
C18 C17 C16 C15 1.6(10)
C20 C15 C16 C17 -1.4(9)
P1 C15 C16 C17 -177.7(5)
C44 O1 C41 C42 -5.7(10)
Ba1 O1 C41 C42 157.7(6)
C43 C42 C41 O1 -17.1(10)
C38 C37 C36 C35 1.2(13)
C40 C35 C36 C37 -1.7(11)
P2 C35 C36 C37 176.6(7)
C5 C6 C7 C8 1.1(14)
C3 C8 C7 C6 -0.5(14)
C40 C39 C38 C37 -1.8(12)
C36 C37 C38 C39 0.5(14)
C41 C42 C43 C44 32.1(10)
O1 C44 C43 C42 -36.3(10)
C27 C26 C25 C24 -1.6(18)
C23 C24 C25 C26 -0.3(18)
C46A C47 C48A O2 14(2)
C46B C47 C48A O2 -33.4(15)
C48B C47 C48A O2 -64(2)
C48B O2 C48A C47 77(3)
C45B O2 C48A C47 22.8(17)
C45A O2 C48A C47 -15.4(15)
Ba1 O2 C48A C47 -175.9(8)
C48B O2 C45A C46A -19(2)
C45B O2 C45A C46A -88(2)
C48A O2 C45A C46A 12.3(16)
Ba1 O2 C45A C46A 171.4(11)
C48A C47 C46A C45A -6(2)
C46B C47 C46A C45A 81.6(19)
C48B C47 C46A C45A 24(2)
O2 C45A C46A C47 -5(2)
C45B O2 C48B C47 66(2)
C48A O2 C48B C47 -64(2)
C45A O2 C48B C47 32(2)
Ba1 O2 C48B C47 -157.9(10)
C46A C47 C48B O2 -37(3)
C48A C47 C48B O2 75(2)
C46B C47 C48B O2 -74.3(19)
C48B O2 C45B C46B -26.5(18)
C48A O2 C45B C46B -2.4(18)
C45A O2 C45B C46B 89.2(19)
Ba1 O2 C45B C46B -163.0(9)
O2 C45B C46B C47 -17.4(17)
C46A C47 C46B C45B -78(2)
C48A C47 C46B C45B 31.4(15)
C48B C47 C46B C45B 46.3(16)
